data_1574831
loop_
_publ_author_name
'Nguyen, Tri Minh'
'Tawfik, Sherif Abdulkader'
'Tran, Truyen'
'Gupta, Sunil'
'Rana, Santu'
'Venkatesh, Svetha'

_publ_section_title
;
 The search for superionic solid-state electrolytes using a
 physics-informed generative model.
;
_journal_issue 17
_journal_name_full 'Materials horizons'
_journal_page_first 6945
_journal_page_last 6955
_journal_paper_doi 10.1039/d5mh00767d
_journal_volume 12
_journal_year 2025
_chemical_formula_structural NaLi3I4
_chemical_formula_sum 'I12 Li9 Na3'
_space_group_IT_number 1
_space_group_name_Hall 'P 1'
_space_group_name_H-M_alt 'P 1'
_symmetry_Int_Tables_number 1
_symmetry_space_group_name_H-M 'P 1'
_audit_update_record
;
2025-04-08 deposited with the CCDC.	2025-06-06 downloaded from the CCDC.
;
_cell_angle_alpha 90.01842575
_cell_angle_beta 89.98574300
_cell_angle_gamma 120.03336166
_cell_formula_units_Z 3
_cell_length_a 9.56782617
_cell_length_b 9.56667027
_cell_length_c 10.86714246
_cell_volume 861.140
_cod_data_source_file d5mh00767d3.cif
_cod_data_source_block NaLi3I4
_cod_depositor_comments 'Adding full bibliography for 1574820--1574854.cif.'
_cod_original_cell_volume 861.14037658
_cod_original_formula_sum 'Na3 Li9 I12'
_cod_database_code 1574831

loop_
_symmetry_equiv_pos_site_id
_symmetry_equiv_pos_as_xyz
1 'x, y, z'

loop_
_atom_site_type_symbol
_atom_site_label
_atom_site_symmetry_multiplicity
_atom_site_fract_x
_atom_site_fract_y
_atom_site_fract_z
_atom_site_occupancy
Na Na0 1 -0.00006014 0.00003619 0.40640701 1
Na Na1 1 0.33325866 0.66669448 0.07302182 1
Na Na2 1 0.66660046 0.33337413 -0.26050838 1
Li Li3 1 0.07284073 0.61972498 0.62986341 1
Li Li4 1 0.37995040 0.45302161 0.62982817 1
Li Li5 1 0.54726118 0.92702963 0.62988385 1
Li Li6 1 0.40634047 0.28661785 0.29664086 1
Li Li7 1 0.71314168 0.11964591 0.29661610 1
Li Li8 1 -0.11938131 0.59359108 0.29662045 1
Li Li9 1 0.73960727 -0.04673239 0.96372226 1
Li Li10 1 0.04641181 0.78623994 0.96365775 1
Li Li11 1 0.21403408 0.26026025 0.96370262 1
I I12 1 0.33331284 0.66660123 0.50485085 1
I I13 1 0.82774335 0.64916360 0.53157549 1
I I14 1 0.35080705 0.17850571 0.53160885 1
I I15 1 0.82149826 0.17256844 0.53147980 1
I I16 1 0.66666132 0.33325780 0.17148835 1
I I17 1 0.16118726 0.31599243 0.19847564 1
I I18 1 0.68394452 0.84511839 0.19858282 1
I I19 1 0.15483421 0.83909226 0.19837585 1
I I20 1 -0.00001749 -0.00005910 -0.16135497 1
I I21 1 0.49479068 -0.01743137 0.86483075 1
I I22 1 0.01740489 0.51214989 0.86489887 1
I I23 1 0.48782779 0.50553709 0.86470063 1
